data_1569771
loop_
_publ_author_name
'Aliyeva, Vusala A.'
'Gurbanov, Atash V.'
'Mahmoud, Abdallah G.'
'Gomila, Rosa M.'
'Frontera, Antonio'
'Mahmudov, Kamran T.'
'Pombeiro, Armando J. L.'

_publ_section_title
;
 Chalcogen bonding in copper(II)-mediated synthesis.
;
_journal_issue 0
_journal_name_full 'Faraday discussions'
_journal_page_first 77
_journal_page_last 95
_journal_paper_doi 10.1039/d2fd00160h
_journal_volume 244
_journal_year 2023
_chemical_formula_moiety 'C24 H22 Cl2 Cu N2 Se2'
_chemical_formula_sum 'C24 H22 Cl2 Cu N2 Se2'
_chemical_formula_weight 630.79
_space_group_crystal_system triclinic
_space_group_IT_number 2
_space_group_name_Hall '-P 1'
_space_group_name_H-M_alt 'P -1'
_atom_sites_solution_hydrogens geom
_atom_sites_solution_primary direct
_atom_sites_solution_secondary difmap
_audit_creation_method SHELXL-2019/1
_audit_update_record
;
2022-10-22 deposited with the CCDC.	2023-04-21 downloaded from the CCDC.
;
_cell_angle_alpha 77.9040(10)
_cell_angle_beta 73.2640(10)
_cell_angle_gamma 73.8940(10)
_cell_formula_units_Z 2
_cell_length_a 9.5330(3)
_cell_length_b 10.8335(3)
_cell_length_c 12.5170(4)
_cell_measurement_reflns_used 9921
_cell_measurement_temperature 150(2)
_cell_measurement_theta_max 30.51
_cell_measurement_theta_min 2.43
_cell_volume 1177.49(6)
_computing_cell_refinement 'Bruker SAINT'
_computing_data_collection 'Bruker APEX3'
_computing_data_reduction 'Bruker SAINT'
_computing_structure_refinement 'SHELXL-2019/1 (Sheldrick, 2019)'
_computing_structure_solution 'SHELXT-2019/1 (Sheldrick, 2019)'
_diffrn_ambient_temperature 150(2)
_diffrn_measured_fraction_theta_full 1.000
_diffrn_measured_fraction_theta_max 0.997
_diffrn_measurement_device_type 'Bruker D8 Quest PHOTON 100 detector'
_diffrn_measurement_method '\f and \w scans'
_diffrn_radiation_type MoK\a
_diffrn_radiation_wavelength 0.71073
_diffrn_reflns_av_R_equivalents 0.0500
_diffrn_reflns_av_unetI/netI 0.0218
_diffrn_reflns_Laue_measured_fraction_full 1.000
_diffrn_reflns_Laue_measured_fraction_max 0.997
_diffrn_reflns_limit_h_max 13
_diffrn_reflns_limit_h_min -12
_diffrn_reflns_limit_k_max 15
_diffrn_reflns_limit_k_min -14
_diffrn_reflns_limit_l_max 17
_diffrn_reflns_limit_l_min 0
_diffrn_reflns_number 92063
_diffrn_reflns_point_group_measured_fraction_full 1.000
_diffrn_reflns_point_group_measured_fraction_max 0.997
_diffrn_reflns_theta_full 25.242
_diffrn_reflns_theta_max 30.529
_diffrn_reflns_theta_min 1.976
_exptl_absorpt_coefficient_mu 4.261
_exptl_absorpt_correction_T_max 0.746070
_exptl_absorpt_correction_T_min 0.561702
_exptl_absorpt_correction_type multi-scan
_exptl_absorpt_process_details
;
TWINABS 2012/1: Krause, L., Herbst-Irmer, R., Sheldrick G.M. & Stalke D.
(2015). J. Appl. Cryst. 48 3-10.
;
_exptl_crystal_colour green
_exptl_crystal_density_diffrn 1.779
_exptl_crystal_description plate
_exptl_crystal_F_000 622
_exptl_crystal_size_max 0.280
_exptl_crystal_size_mid 0.240
_exptl_crystal_size_min 0.150
_refine_diff_density_max 1.725
_refine_diff_density_min -0.835
_refine_diff_density_rms 0.145
_refine_ls_extinction_method none
_refine_ls_goodness_of_fit_ref 1.215
_refine_ls_hydrogen_treatment constr
_refine_ls_matrix_type full
_refine_ls_number_parameters 284
_refine_ls_number_reflns 7191
_refine_ls_number_restraints 0
_refine_ls_restrained_S_all 1.215
_refine_ls_R_factor_all 0.0614
_refine_ls_R_factor_gt 0.0404
_refine_ls_shift/su_max 0.001
_refine_ls_shift/su_mean 0.000
_refine_ls_structure_factor_coef Fsqd
_refine_ls_weighting_details 'w=1/[\s^2^(Fo^2^)+(0.0004P)^2^+5.4969P] where P=(Fo^2^+2Fc^2^)/3'
_refine_ls_weighting_scheme calc
_refine_ls_wR_factor_gt 0.0853
_refine_ls_wR_factor_ref 0.0959
_reflns_Friedel_coverage 0.000
_reflns_number_gt 6457
_reflns_number_total 7191
_reflns_threshold_expression 'I > 2\s(I)'
_cod_data_source_file d2fd00160h9.cif
_cod_data_source_block AO3
_cod_database_code 1569771
_shelx_shelxl_version_number 2019/1
_shelx_space_group_comment
;
The symmetry employed for this shelxl refinement is uniquely defined
by the following loop, which should always be used as a source of
symmetry information in preference to the above space-group names.
They are only intended as comments.
;
_shelx_estimated_absorpt_t_min 0.382
_shelx_estimated_absorpt_t_max 0.567

loop_
_space_group_symop_operation_xyz
'x, y, z'
'-x, -y, -z'

loop_
_atom_site_label
_atom_site_type_symbol
_atom_site_fract_x
_atom_site_fract_y
_atom_site_fract_z
_atom_site_U_iso_or_equiv
_atom_site_adp_type
_atom_site_occupancy
_atom_site_site_symmetry_order
_atom_site_calc_flag
_atom_site_refinement_flags_posn
_atom_site_refinement_flags_adp
_atom_site_refinement_flags_occupancy
_atom_site_disorder_assembly
_atom_site_disorder_group
Cu1 Cu 0.500000 0.000000 0.500000 0.01589(11) Uani 1 2 d S . P . .
Cu2 Cu 0.000000 0.500000 1.000000 0.01587(11) Uani 1 2 d S . P . .
Cl1 Cl 0.34222(10) 0.19880(8) 0.53057(7) 0.02115(16) Uani 1 1 d . . . . .
Cl2 Cl -0.14691(10) 0.35636(9) 1.02582(7) 0.02116(16) Uani 1 1 d . . . . .
Se1 Se 0.75667(4) 0.13065(4) 0.41899(3) 0.01971(8) Uani 1 1 d . . . . .
Se2 Se 0.26152(4) 0.29676(4) 0.90408(3) 0.02100(8) Uani 1 1 d . . . . .
N1 N 0.5097(3) 0.0503(3) 0.3326(2) 0.0175(5) Uani 1 1 d . . . . .
N2 N 0.0008(3) 0.5408(3) 0.8335(2) 0.0168(5) Uani 1 1 d . . . . .
C1 C 0.9143(4) 0.0207(3) 0.3239(3) 0.0189(6) Uani 1 1 d . . . . .
C2 C 0.9980(5) -0.0882(4) 0.3773(4) 0.0303(9) Uani 1 1 d . . . . .
H2A H 0.976014 -0.104973 0.457270 0.036 Uiso 1 1 calc R U . . .
C3 C 1.1127(5) -0.1718(4) 0.3142(5) 0.0373(10) Uani 1 1 d . . . . .
H3A H 1.169987 -0.245831 0.351171 0.045 Uiso 1 1 calc R U . . .
C4 C 1.1459(5) -0.1494(4) 0.1976(5) 0.0358(10) Uani 1 1 d . . . . .
H4A H 1.223158 -0.209052 0.154635 0.043 Uiso 1 1 calc R U . . .
C5 C 1.0649(5) -0.0388(5) 0.1441(4) 0.0322(9) Uani 1 1 d . . . . .
H5A H 1.088641 -0.021739 0.064151 0.039 Uiso 1 1 calc R U . . .
C6 C 0.9497(4) 0.0468(4) 0.2065(3) 0.0267(8) Uani 1 1 d . . . . .
H6A H 0.895214 0.122784 0.169601 0.032 Uiso 1 1 calc R U . . .
C7 C 0.6367(4) 0.2270(3) 0.3133(3) 0.0192(6) Uani 1 1 d . . . . .
H7A H 0.554001 0.293246 0.351653 0.023 Uiso 1 1 calc R U . . .
H7B H 0.700850 0.273410 0.249927 0.023 Uiso 1 1 calc R U . . .
C8 C 0.5695(4) 0.1472(3) 0.2659(3) 0.0170(6) Uani 1 1 d . . . . .
C9 C 0.5667(4) 0.1778(4) 0.1527(3) 0.0230(7) Uani 1 1 d . . . . .
H9A H 0.611973 0.244569 0.105945 0.028 Uiso 1 1 calc R U . . .
C10 C 0.4971(5) 0.1101(4) 0.1082(3) 0.0274(8) Uani 1 1 d . . . . .
H10A H 0.493516 0.130650 0.031284 0.033 Uiso 1 1 calc R U . . .
C11 C 0.4334(5) 0.0125(4) 0.1778(3) 0.0266(8) Uani 1 1 d . . . . .
H11A H 0.383883 -0.034308 0.150061 0.032 Uiso 1 1 calc R U . . .
C12 C 0.4434(4) -0.0155(4) 0.2888(3) 0.0221(7) Uani 1 1 d . . . . .
H12A H 0.401762 -0.083992 0.336171 0.026 Uiso 1 1 calc R U . . .
C13 C 0.4192(4) 0.3782(4) 0.8115(3) 0.0210(7) Uani 1 1 d . . . . .
C14 C 0.4959(4) 0.4270(4) 0.8664(4) 0.0263(8) Uani 1 1 d . . . . .
H14A H 0.467583 0.421348 0.946179 0.032 Uiso 1 1 calc R U . . .
C15 C 0.6139(5) 0.4838(4) 0.8041(4) 0.0303(9) Uani 1 1 d . . . . .
H15A H 0.667532 0.515531 0.841506 0.036 Uiso 1 1 calc R U . . .
C16 C 0.6537(5) 0.4945(4) 0.6873(4) 0.0312(9) Uani 1 1 d . . . . .
H16A H 0.733118 0.534844 0.644662 0.037 Uiso 1 1 calc R U . . .
C17 C 0.5764(4) 0.4458(4) 0.6332(4) 0.0278(8) Uani 1 1 d . . . . .
H17A H 0.603256 0.453344 0.553276 0.033 Uiso 1 1 calc R U . . .
C18 C 0.4606(4) 0.3862(4) 0.6945(3) 0.0233(7) Uani 1 1 d . . . . .
H18A H 0.409929 0.351212 0.657130 0.028 Uiso 1 1 calc R U . . .
C19 C 0.1381(4) 0.3181(4) 0.7986(3) 0.0203(7) Uani 1 1 d . . . . .
H19A H 0.200923 0.275740 0.732190 0.024 Uiso 1 1 calc R U . . .
H19B H 0.056029 0.272402 0.835107 0.024 Uiso 1 1 calc R U . . .
C20 C 0.0698(4) 0.4567(4) 0.7587(3) 0.0185(6) Uani 1 1 d . . . . .
C21 C 0.0735(4) 0.4943(4) 0.6443(3) 0.0234(7) Uani 1 1 d . . . . .
H21A H 0.126691 0.435114 0.591869 0.028 Uiso 1 1 calc R U . . .
C22 C -0.0008(5) 0.6186(4) 0.6076(3) 0.0273(8) Uani 1 1 d . . . . .
H22A H -0.000519 0.644890 0.530233 0.033 Uiso 1 1 calc R U . . .
C23 C -0.0747(4) 0.7032(4) 0.6847(3) 0.0252(7) Uani 1 1 d . . . . .
H23A H -0.128276 0.788146 0.661981 0.030 Uiso 1 1 calc R U . . .
C24 C -0.0696(4) 0.6620(4) 0.7965(3) 0.0217(7) Uani 1 1 d . . . . .
H24A H -0.117679 0.721518 0.849210 0.026 Uiso 1 1 calc R U . . .

loop_
_atom_site_aniso_label
_atom_site_aniso_U_11
_atom_site_aniso_U_22
_atom_site_aniso_U_33
_atom_site_aniso_U_23
_atom_site_aniso_U_13
_atom_site_aniso_U_12
Cu1 0.0205(3) 0.0140(3) 0.0126(2) -0.0029(2) -0.0033(2) -0.0032(2)
Cu2 0.0192(3) 0.0167(3) 0.0117(2) -0.0013(2) -0.0025(2) -0.0059(2)
Cl1 0.0237(4) 0.0172(4) 0.0196(4) -0.0051(3) -0.0016(3) -0.0020(3)
Cl2 0.0233(4) 0.0227(4) 0.0186(3) -0.0019(3) -0.0025(3) -0.0106(3)
Se1 0.02101(16) 0.02088(17) 0.01903(16) -0.00183(12) -0.00649(12) -0.00680(13)
Se2 0.02206(17) 0.02055(17) 0.01880(16) -0.00261(13) -0.00484(12) -0.00268(13)
N1 0.0213(13) 0.0170(13) 0.0144(12) -0.0036(10) -0.0040(10) -0.0041(11)
N2 0.0177(13) 0.0190(13) 0.0133(12) -0.0014(10) -0.0019(10) -0.0062(11)
C1 0.0139(14) 0.0183(15) 0.0249(16) 0.0002(13) -0.0060(12) -0.0053(12)
C2 0.0227(18) 0.027(2) 0.037(2) 0.0057(17) -0.0106(16) -0.0041(15)
C3 0.027(2) 0.024(2) 0.054(3) 0.0014(19) -0.0108(19) -0.0010(16)
C4 0.0188(17) 0.029(2) 0.060(3) -0.016(2) -0.0059(18) -0.0030(15)
C5 0.0253(19) 0.037(2) 0.035(2) -0.0118(18) -0.0068(16) -0.0054(17)
C6 0.0222(17) 0.0257(19) 0.0286(19) -0.0016(15) -0.0064(14) -0.0016(14)
C7 0.0185(15) 0.0142(14) 0.0229(16) 0.0000(12) -0.0040(12) -0.0034(12)
C8 0.0104(13) 0.0197(15) 0.0183(14) -0.0011(12) -0.0025(11) -0.0014(11)
C9 0.0218(16) 0.0270(18) 0.0193(16) 0.0013(13) -0.0070(13) -0.0055(14)
C10 0.0291(19) 0.039(2) 0.0150(15) -0.0020(15) -0.0073(14) -0.0088(17)
C11 0.0275(18) 0.034(2) 0.0224(17) -0.0068(15) -0.0084(14) -0.0094(16)
C12 0.0260(17) 0.0246(17) 0.0186(15) -0.0045(13) -0.0037(13) -0.0114(14)
C13 0.0187(15) 0.0175(16) 0.0262(17) -0.0068(13) -0.0066(13) 0.0008(12)
C14 0.0245(18) 0.0233(18) 0.033(2) -0.0111(15) -0.0116(15) 0.0006(14)
C15 0.0241(18) 0.0262(19) 0.047(2) -0.0100(18) -0.0169(17) -0.0043(15)
C16 0.0200(17) 0.0234(19) 0.049(3) -0.0021(18) -0.0093(17) -0.0051(15)
C17 0.0209(17) 0.0274(19) 0.0312(19) -0.0020(16) -0.0050(15) -0.0024(15)
C18 0.0203(16) 0.0256(18) 0.0259(17) -0.0081(14) -0.0076(13) -0.0031(14)
C19 0.0202(15) 0.0232(17) 0.0197(15) -0.0074(13) -0.0040(12) -0.0065(13)
C20 0.0173(14) 0.0231(17) 0.0178(14) -0.0036(13) -0.0034(12) -0.0093(13)
C21 0.0234(17) 0.033(2) 0.0143(14) -0.0056(14) -0.0004(12) -0.0103(15)
C22 0.0298(19) 0.036(2) 0.0192(16) 0.0047(15) -0.0108(14) -0.0129(16)
C23 0.0274(18) 0.0270(19) 0.0207(16) 0.0051(14) -0.0083(14) -0.0092(15)
C24 0.0249(17) 0.0196(16) 0.0196(15) -0.0011(13) -0.0049(13) -0.0055(13)

loop_
_atom_type_symbol
_atom_type_description
_atom_type_scat_dispersion_real
_atom_type_scat_dispersion_imag
_atom_type_scat_source
C C 0.0033 0.0016 'International Tables Vol C Tables 4.2.6.8 and 6.1.1.4'
H H 0.0000 0.0000 'International Tables Vol C Tables 4.2.6.8 and 6.1.1.4'
Cl Cl 0.1484 0.1585 'International Tables Vol C Tables 4.2.6.8 and 6.1.1.4'
Cu Cu 0.3201 1.2651 'International Tables Vol C Tables 4.2.6.8 and 6.1.1.4'
N N 0.0061 0.0033 'International Tables Vol C Tables 4.2.6.8 and 6.1.1.4'
Se Se -0.0929 2.2259 'International Tables Vol C Tables 4.2.6.8 and 6.1.1.4'

loop_
_geom_angle_atom_site_label_1
_geom_angle_atom_site_label_2
_geom_angle_atom_site_label_3
_geom_angle
_geom_angle_site_symmetry_1
_geom_angle_site_symmetry_3
_geom_angle_publ_flag
N1 Cu1 N1 180.0 2_656 . ?
N1 Cu1 Cl1 90.93(9) 2_656 . ?
N1 Cu1 Cl1 89.07(9) . . ?
N1 Cu1 Cl1 89.07(9) 2_656 2_656 ?
N1 Cu1 Cl1 90.93(9) . 2_656 ?
Cl1 Cu1 Cl1 180.0 . 2_656 ?
N2 Cu2 N2 180.0 2_567 . ?
N2 Cu2 Cl2 89.94(9) 2_567 2_567 ?
N2 Cu2 Cl2 90.06(9) . 2_567 ?
N2 Cu2 Cl2 90.06(9) 2_567 . ?
N2 Cu2 Cl2 89.94(9) . . ?
Cl2 Cu2 Cl2 180.0 2_567 . ?
C1 Se1 C7 100.59(15) . . ?
C13 Se2 C19 100.89(15) . . ?
C8 N1 C12 119.0(3) . . ?
C8 N1 Cu1 124.9(2) . . ?
C12 N1 Cu1 116.1(2) . . ?
C20 N2 C24 118.6(3) . . ?
C20 N2 Cu2 124.4(2) . . ?
C24 N2 Cu2 117.0(2) . . ?
C2 C1 C6 119.9(4) . . ?
C2 C1 Se1 116.7(3) . . ?
C6 C1 Se1 123.4(3) . . ?
C3 C2 C1 119.9(4) . . ?
C3 C2 H2A 120.1 . . ?
C1 C2 H2A 120.1 . . ?
C2 C3 C4 120.9(4) . . ?
C2 C3 H3A 119.5 . . ?
C4 C3 H3A 119.5 . . ?
C3 C4 C5 119.2(4) . . ?
C3 C4 H4A 120.4 . . ?
C5 C4 H4A 120.4 . . ?
C6 C5 C4 120.5(4) . . ?
C6 C5 H5A 119.7 . . ?
C4 C5 H5A 119.7 . . ?
C5 C6 C1 119.6(4) . . ?
C5 C6 H6A 120.2 . . ?
C1 C6 H6A 120.2 . . ?
C8 C7 Se1 115.5(2) . . ?
C8 C7 H7A 108.4 . . ?
Se1 C7 H7A 108.4 . . ?
C8 C7 H7B 108.4 . . ?
Se1 C7 H7B 108.4 . . ?
H7A C7 H7B 107.5 . . ?
N1 C8 C9 121.0(3) . . ?
N1 C8 C7 120.4(3) . . ?
C9 C8 C7 118.6(3) . . ?
C10 C9 C8 119.7(4) . . ?
C10 C9 H9A 120.1 . . ?
C8 C9 H9A 120.1 . . ?
C11 C10 C9 118.9(3) . . ?
C11 C10 H10A 120.5 . . ?
C9 C10 H10A 120.5 . . ?
C10 C11 C12 118.6(4) . . ?
C10 C11 H11A 120.7 . . ?
C12 C11 H11A 120.7 . . ?
N1 C12 C11 122.8(3) . . ?
N1 C12 H12A 118.6 . . ?
C11 C12 H12A 118.6 . . ?
C18 C13 C14 120.2(4) . . ?
C18 C13 Se2 122.6(3) . . ?
C14 C13 Se2 117.2(3) . . ?
C15 C14 C13 119.8(4) . . ?
C15 C14 H14A 120.1 . . ?
C13 C14 H14A 120.1 . . ?
C14 C15 C16 120.3(4) . . ?
C14 C15 H15A 119.9 . . ?
C16 C15 H15A 119.9 . . ?
C15 C16 C17 119.5(4) . . ?
C15 C16 H16A 120.2 . . ?
C17 C16 H16A 120.2 . . ?
C18 C17 C16 120.8(4) . . ?
C18 C17 H17A 119.6 . . ?
C16 C17 H17A 119.6 . . ?
C17 C18 C13 119.4(4) . . ?
C17 C18 H18A 120.3 . . ?
C13 C18 H18A 120.3 . . ?
C20 C19 Se2 114.6(2) . . ?
C20 C19 H19A 108.6 . . ?
Se2 C19 H19A 108.6 . . ?
C20 C19 H19B 108.6 . . ?
Se2 C19 H19B 108.6 . . ?
H19A C19 H19B 107.6 . . ?
N2 C20 C21 121.1(3) . . ?
N2 C20 C19 119.9(3) . . ?
C21 C20 C19 118.9(3) . . ?
C22 C21 C20 119.6(4) . . ?
C22 C21 H21A 120.2 . . ?
C20 C21 H21A 120.2 . . ?
C23 C22 C21 119.1(3) . . ?
C23 C22 H22A 120.5 . . ?
C21 C22 H22A 120.5 . . ?
C22 C23 C24 118.7(4) . . ?
C22 C23 H23A 120.7 . . ?
C24 C23 H23A 120.7 . . ?
N2 C24 C23 122.8(4) . . ?
N2 C24 H24A 118.6 . . ?
C23 C24 H24A 118.6 . . ?

loop_
_geom_bond_atom_site_label_1
_geom_bond_atom_site_label_2
_geom_bond_distance
_geom_bond_site_symmetry_2
_geom_bond_publ_flag
Cu1 N1 2.033(3) 2_656 ?
Cu1 N1 2.033(3) . ?
Cu1 Cl1 2.2943(8) . ?
Cu1 Cl1 2.2943(8) 2_656 ?
Cu2 N2 2.036(3) 2_567 ?
Cu2 N2 2.036(3) . ?
Cu2 Cl2 2.2858(9) 2_567 ?
Cu2 Cl2 2.2858(9) . ?
Se1 C1 1.914(4) . ?
Se1 C7 1.944(3) . ?
Se2 C13 1.920(4) . ?
Se2 C19 1.949(4) . ?
N1 C8 1.347(4) . ?
N1 C12 1.350(5) . ?
N2 C20 1.345(4) . ?
N2 C24 1.351(5) . ?
C1 C2 1.390(5) . ?
C1 C6 1.394(5) . ?
C2 C3 1.375(6) . ?
C2 H2A 0.9500 . ?
C3 C4 1.386(7) . ?
C3 H3A 0.9500 . ?
C4 C5 1.388(7) . ?
C4 H4A 0.9500 . ?
C5 C6 1.386(6) . ?
C5 H5A 0.9500 . ?
C6 H6A 0.9500 . ?
C7 C8 1.500(5) . ?
C7 H7A 0.9900 . ?
C7 H7B 0.9900 . ?
C8 C9 1.392(5) . ?
C9 C10 1.393(6) . ?
C9 H9A 0.9500 . ?
C10 C11 1.382(6) . ?
C10 H10A 0.9500 . ?
C11 C12 1.383(5) . ?
C11 H11A 0.9500 . ?
C12 H12A 0.9500 . ?
C13 C18 1.393(5) . ?
C13 C14 1.392(5) . ?
C14 C15 1.390(6) . ?
C14 H14A 0.9500 . ?
C15 C16 1.388(7) . ?
C15 H15A 0.9500 . ?
C16 C17 1.390(6) . ?
C16 H16A 0.9500 . ?
C17 C18 1.387(6) . ?
C17 H17A 0.9500 . ?
C18 H18A 0.9500 . ?
C19 C20 1.503(5) . ?
C19 H19A 0.9900 . ?
C19 H19B 0.9900 . ?
C20 C21 1.398(5) . ?
C21 C22 1.387(6) . ?
C21 H21A 0.9500 . ?
C22 C23 1.375(6) . ?
C22 H22A 0.9500 . ?
C23 C24 1.386(5) . ?
C23 H23A 0.9500 . ?
C24 H24A 0.9500 . ?

loop_
_geom_torsion_atom_site_label_1
_geom_torsion_atom_site_label_2
_geom_torsion_atom_site_label_3
_geom_torsion_atom_site_label_4
_geom_torsion
_geom_torsion_site_symmetry_1
_geom_torsion_site_symmetry_2
_geom_torsion_site_symmetry_3
_geom_torsion_site_symmetry_4
_geom_torsion_publ_flag
C6 C1 C2 C3 -1.8(6) . . . . ?
Se1 C1 C2 C3 179.8(3) . . . . ?
C1 C2 C3 C4 -0.4(7) . . . . ?
C2 C3 C4 C5 2.0(7) . . . . ?
C3 C4 C5 C6 -1.5(7) . . . . ?
C4 C5 C6 C1 -0.6(6) . . . . ?
C2 C1 C6 C5 2.2(6) . . . . ?
Se1 C1 C6 C5 -179.4(3) . . . . ?
C12 N1 C8 C9 -1.5(5) . . . . ?
Cu1 N1 C8 C9 -177.8(3) . . . . ?
C12 N1 C8 C7 176.7(3) . . . . ?
Cu1 N1 C8 C7 0.5(4) . . . . ?
Se1 C7 C8 N1 41.2(4) . . . . ?
Se1 C7 C8 C9 -140.6(3) . . . . ?
N1 C8 C9 C10 2.0(5) . . . . ?
C7 C8 C9 C10 -176.3(3) . . . . ?
C8 C9 C10 C11 -0.7(6) . . . . ?
C9 C10 C11 C12 -1.0(6) . . . . ?
C8 N1 C12 C11 -0.2(6) . . . . ?
Cu1 N1 C12 C11 176.3(3) . . . . ?
C10 C11 C12 N1 1.5(6) . . . . ?
C18 C13 C14 C15 0.1(6) . . . . ?
Se2 C13 C14 C15 178.3(3) . . . . ?
C13 C14 C15 C16 1.3(6) . . . . ?
C14 C15 C16 C17 -1.2(6) . . . . ?
C15 C16 C17 C18 -0.3(6) . . . . ?
C16 C17 C18 C13 1.6(6) . . . . ?
C14 C13 C18 C17 -1.5(6) . . . . ?
Se2 C13 C18 C17 -179.6(3) . . . . ?
C24 N2 C20 C21 2.1(5) . . . . ?
Cu2 N2 C20 C21 -175.9(3) . . . . ?
C24 N2 C20 C19 -175.0(3) . . . . ?
Cu2 N2 C20 C19 7.0(4) . . . . ?
Se2 C19 C20 N2 -47.0(4) . . . . ?
Se2 C19 C20 C21 135.8(3) . . . . ?
N2 C20 C21 C22 -2.9(5) . . . . ?
C19 C20 C21 C22 174.2(3) . . . . ?
C20 C21 C22 C23 1.1(6) . . . . ?
C21 C22 C23 C24 1.4(6) . . . . ?
C20 N2 C24 C23 0.5(5) . . . . ?
Cu2 N2 C24 C23 178.6(3) . . . . ?
C22 C23 C24 N2 -2.3(6) . . . . ?
